data_7718982
loop_
_publ_author_name
'Milovanovi&#x107;, Milan R'
'Nikoli&#x107;, Stefan R'
'Dup&#xe9;, Antoine'
'Schachner, J&#xf6;rg A'
'Mihajlovi&#x107;, Ljiljana E'

_publ_section_title
;
 Oxidorhenium(V) complexes of apigenin: a rare example of catalysis with
 <i>O</i>,<i>O</i>-bidentate ligands obtained from a naturally renewable
 resource.
;
_journal_issue 28
_journal_name_full 'Dalton transactions (Cambridge, England : 2003)'
_journal_page_first 11047
_journal_page_last 11055
_journal_paper_doi 10.1039/d5dt01095k
_journal_volume 54
_journal_year 2025
_chemical_formula_moiety 'C37 H28 Cl2 O8 P Re, 1(C H Cl3)'
_chemical_formula_sum 'C38 H29 Cl5 O8 P Re'
_chemical_formula_weight 1008.03
_chemical_name_systematic
(triphenylphosphine)-[7-acetoxy-5-oxido-2-(4-acetoxyphenyl)-4H-1-benzopyran-4-onato]-dichlorido-oxido-rhenium(V)
_space_group_crystal_system triclinic
_space_group_IT_number 2
_space_group_name_Hall '-P 1'
_space_group_name_H-M_alt 'P -1'
_atom_sites_solution_hydrogens geom
_atom_sites_solution_primary dual
_audit_creation_date 2024-11-29
_audit_creation_method
;
Olex2 1.5-ac6-020
(compiled 2024.02.14 svn.r2f8d729c for Rigaku Oxford Diffraction, GUI svn.r6966)
;
_audit_update_record
;
2024-12-04 deposited with the CCDC.	2025-06-11 downloaded from the CCDC.
;
_cell_angle_alpha 109.1600(10)
_cell_angle_beta 91.3940(10)
_cell_angle_gamma 101.3280(10)
_cell_formula_units_Z 4
_cell_length_a 9.4722(4)
_cell_length_b 21.1056(10)
_cell_length_c 21.4236(10)
_cell_measurement_reflns_used 9914
_cell_measurement_temperature 100.00
_cell_measurement_theta_max 63.240
_cell_measurement_theta_min 3.179
_cell_volume 3948.6(3)
_computing_cell_refinement 'SAINT V8.40B (Bruker, 2016)'
_computing_data_collection 'APEX3 (Bruker, 2016)'
_computing_data_reduction 'SAINT V8.40B (Bruker, 2016)'
_computing_molecular_graphics 'Olex2 1.5-ac6-020 (Dolomanov et al., 2009)'
_computing_publication_material 'Olex2 1.5-ac6-020 (Dolomanov et al., 2009)'
_computing_structure_refinement 'SHELXL 2019/3 (Sheldrick, 2015)'
_computing_structure_solution 'SHELXT 2018/2 (Sheldrick, 2018)'
_diffrn_ambient_temperature 100.00
_diffrn_measured_fraction_theta_full 0.999
_diffrn_measured_fraction_theta_max 0.998
_diffrn_measurement_device_type 'Bruker D8 Venture'
_diffrn_measurement_method '\f and \w scans'
_diffrn_radiation_type GaK\a
_diffrn_radiation_wavelength 1.34139
_diffrn_reflns_av_R_equivalents 0.0362
_diffrn_reflns_av_unetI/netI 0.0181
_diffrn_reflns_Laue_measured_fraction_full 0.999
_diffrn_reflns_Laue_measured_fraction_max 0.998
_diffrn_reflns_limit_h_max 12
_diffrn_reflns_limit_h_min -12
_diffrn_reflns_limit_k_max 28
_diffrn_reflns_limit_k_min -28
_diffrn_reflns_limit_l_max 28
_diffrn_reflns_limit_l_min -27
_diffrn_reflns_number 162484
_diffrn_reflns_point_group_measured_fraction_full 0.999
_diffrn_reflns_point_group_measured_fraction_max 0.998
_diffrn_reflns_theta_full 53.594
_diffrn_reflns_theta_max 63.289
_diffrn_reflns_theta_min 1.908
_diffrn_source MetalJet
_diffrn_source_current 3.57
_diffrn_source_power 0.24979289999999998
_diffrn_source_voltage 69.97
_diffrn_standards_number 0
_exptl_absorpt_coefficient_mu 6.518
_exptl_absorpt_correction_T_max 0.7523
_exptl_absorpt_correction_T_min 0.5523
_exptl_absorpt_correction_type multi-scan
_exptl_absorpt_process_details
;
SADABS-2016/2 (Bruker,2016/2) was used for absorption correction.
wR2(int) was 0.1473 before and 0.0570 after correction.
The Ratio of minimum to maximum transmission is 0.7341.
The \l/2 correction factor is Not present.
;
_exptl_crystal_colour green
_exptl_crystal_colour_primary green
_exptl_crystal_density_diffrn 1.696
_exptl_crystal_description block
_exptl_crystal_F_000 1984
_exptl_crystal_recrystallization_method 'The material was recrystallised from chloroform by slow evaporation'
_exptl_crystal_size_max 0.26
_exptl_crystal_size_mid 0.22
_exptl_crystal_size_min 0.15
_refine_diff_density_max 1.213
_refine_diff_density_min -1.493
_refine_diff_density_rms 0.085
_refine_ls_extinction_method none
_refine_ls_goodness_of_fit_ref 1.104
_refine_ls_hydrogen_treatment constr
_refine_ls_matrix_type full
_refine_ls_number_parameters 1071
_refine_ls_number_reflns 19509
_refine_ls_number_restraints 202
_refine_ls_restrained_S_all 1.105
_refine_ls_R_factor_all 0.0269
_refine_ls_R_factor_gt 0.0261
_refine_ls_shift/su_max 0.001
_refine_ls_shift/su_mean 0.000
_refine_ls_structure_factor_coef Fsqd
_refine_ls_weighting_details 'w=1/[\s^2^(Fo^2^)+(0.0237P)^2^+6.5379P] where P=(Fo^2^+2Fc^2^)/3'
_refine_ls_weighting_scheme calc
_refine_ls_wR_factor_gt 0.0639
_refine_ls_wR_factor_ref 0.0643
_reflns_Friedel_coverage 0.000
_reflns_number_gt 19054
_reflns_number_total 19509
_reflns_threshold_expression 'I > 2\s(I)'
_cod_data_source_file d5dt01095k2.cif
_cod_data_source_block snk35-4
_cod_depositor_comments 'Adding full bibliography for 7718978--7718982.cif.'
_cod_database_code 7718982
_shelx_shelxl_version_number 2019/3
_shelx_space_group_comment
;
The symmetry employed for this shelxl refinement is uniquely defined
by the following loop, which should always be used as a source of
symmetry information in preference to the above space-group names.
They are only intended as comments.
;
_shelx_estimated_absorpt_t_max 0.441
_shelx_estimated_absorpt_t_min 0.282
_olex2_refinement_description
;
1. Fixed Uiso
 At 1.2 times of:
  All C(H) groups
 At 1.5 times of:
  All C(H,H,H) groups
2. Restrained distances
 C81-Cl11 = C81-Cl12 = C81-Cl13
 1.78 with sigma of 0.02
 C84-Cl21 = C84-Cl22 = C84-Cl20
 1.78 with sigma of 0.02
 C83-Cl17 = C83-Cl18 = C83-Cl19
 1.78 with sigma of 0.02
 C81-Cl11 \\sim C81-Cl12 \\sim C81-Cl13
 with sigma of 0.02
 Cl11-Cl12 \\sim Cl12-Cl13 \\sim Cl13-Cl11
 with sigma of 0.04
 C84-Cl21 \\sim C84-Cl22 \\sim C84-Cl20
 with sigma of 0.02
 Cl21-Cl22 \\sim Cl21-Cl20 \\sim Cl22-Cl20
 with sigma of 0.04
 C83-Cl17 \\sim C84-Cl18 \\sim C84-Cl19
 with sigma of 0.02
 Cl17-Cl18 \\sim Cl17-Cl19 \\sim Cl18-Cl19
 with sigma of 0.04
 C81-Cl11 \\sim C82-Cl15
 with sigma of 0.02
 C81-Cl12 \\sim C82-Cl16
 with sigma of 0.02
 C81-Cl13 \\sim C82-Cl14
 with sigma of 0.02
 Cl11-Cl12 \\sim Cl15-Cl16
 with sigma of 0.04
 Cl11-Cl13 \\sim Cl15-Cl14
 with sigma of 0.04
 Cl12-Cl13 \\sim Cl16-Cl14
 with sigma of 0.04
 C84-Cl21 \\sim C85-Cl23
 with sigma of 0.02
 C84-Cl22 \\sim C85-Cl24
 with sigma of 0.02
 C84-Cl20 \\sim C85-Cl25
 with sigma of 0.02
 Cl21-Cl22 \\sim Cl23-Cl24
 with sigma of 0.04
 Cl21-Cl20 \\sim Cl23-Cl25
 with sigma of 0.04
 Cl22-Cl20 \\sim Cl24-Cl25
 with sigma of 0.04
3. Uiso/Uaniso restraints and constraints
C81 \\sim Cl11 \\sim Cl12 \\sim Cl13: within 2A with sigma of 0.04 and sigma
for terminal atoms of 0.08 within 2A
C84 \\sim Cl21 \\sim Cl22 \\sim Cl20: within 2A with sigma of 0.04 and sigma
for terminal atoms of 0.08 within 2A
C83 \\sim Cl17 \\sim Cl18 \\sim Cl19: within 2A with sigma of 0.04 and sigma
for terminal atoms of 0.08 within 2A
4. Rigid body (RIGU) restrains
 C81, Cl11, Cl12, Cl13
 with sigma for 1-2 distances of 0.004 and sigma for 1-3 distances of 0.004
 C84, Cl21, Cl22, Cl20
 with sigma for 1-2 distances of 0.004 and sigma for 1-3 distances of 0.004
 C83, Cl17, Cl18, Cl19
 with sigma for 1-2 distances of 0.004 and sigma for 1-3 distances of 0.004
 C82, Cl16, Cl14, Cl15
 with sigma for 1-2 distances of 0.004 and sigma for 1-3 distances of 0.004
 Cl25, C85, Cl24, Cl23
 with sigma for 1-2 distances of 0.004 and sigma for 1-3 distances of 0.004
5. Others
 1*[Sof(C83)+Sof(H83)+Sof(Cl17)+Sof(Cl19)+Sof(Cl18)]+1*[Sof(C84)+Sof(H84)+
 Sof(Cl21)+Sof(Cl22)+Sof(Cl20)]+1*[Sof(C85)+Sof(H85)+Sof(Cl25)+Sof(Cl24)+
 Sof(Cl23)]=1 with esd of 0
 Sof(C82)=Sof(H82)=Sof(Cl14)=Sof(Cl15)=Sof(Cl16)=1-FVAR(1)
 Sof(C81)=Sof(H81)=Sof(Cl11)=Sof(Cl12)=Sof(Cl13)=FVAR(1)
 Sof(C83)=Sof(H83)=Sof(Cl17)=Sof(Cl19)=Sof(Cl18)=FVAR(2)
 Sof(C84)=Sof(H84)=Sof(Cl21)=Sof(Cl22)=Sof(Cl20)=FVAR(3)
 Sof(C85)=Sof(H85)=Sof(Cl25)=Sof(Cl24)=Sof(Cl23)=FVAR(4)
6.a Ternary CH refined with riding coordinates:
 C81(H81), C82(H82), C83(H83), C84(H84), C85(H85)
6.b Aromatic/amide H refined with riding coordinates:
 C2(H2), C4(H4), C8(H8), C11(H11), C12(H12), C14(H14), C15(H15), C21(H21),
 C22(H22), C24(H24), C25(H25), C27(H27), C28(H28), C29(H29), C30(H30), C31(H31),
  C33(H33), C34(H34), C35(H35), C36(H36), C37(H37), C38(H38), C71(H71),
 C73(H73), C42(H42), C44(H44), C48(H48), C51(H51), C52(H52), C54(H54), C55(H55),
  C61(H61), C62(H62), C63(H63), C64(H64), C65(H65), C67(H67), C68(H68),
 C69(H69), C70(H70), C76(H76), C77(H77), C74(H74), C75(H75)
6.c Idealised Me refined as rotating group:
 C17(H171,H172,H173), C19(H191,H192,H193), C57(H571,H572,H573), C59(H591,H592,
 H593)
;
_olex2_exptl_crystal_mounting_method 'The crystal was mounted on a nylon loop'
_olex2_submission_original_sample_id SNK35-4
_olex2_submission_special_instructions 'No special instructions were received'

loop_
_space_group_symop_operation_xyz
'x, y, z'
'-x, -y, -z'

loop_
_atom_site_label
_atom_site_type_symbol
_atom_site_fract_x
_atom_site_fract_y
_atom_site_fract_z
_atom_site_U_iso_or_equiv
_atom_site_adp_type
_atom_site_occupancy
_atom_site_site_symmetry_order
_atom_site_calc_flag
_atom_site_refinement_flags_posn
_atom_site_refinement_flags_adp
_atom_site_refinement_flags_occupancy
_atom_site_disorder_assembly
_atom_site_disorder_group
Re1 Re 0.36672(2) 0.24137(2) -0.05854(2) 0.01289(3) Uani 1 1 d . . . . .
Cl1 Cl 0.22457(5) 0.17964(2) -0.15932(2) 0.01595(9) Uani 1 1 d . . . . .
Cl2 Cl 0.16537(6) 0.28879(3) -0.01427(3) 0.02306(10) Uani 1 1 d . . . . .
P1 P 0.54668(5) 0.17146(3) -0.09529(2) 0.01328(9) Uani 1 1 d . . . . .
O1 O 0.46211(17) 0.30546(8) -0.08033(7) 0.0183(3) Uani 1 1 d . . . . .
O2 O 0.29685(16) 0.16768(7) -0.02068(7) 0.0155(3) Uani 1 1 d . . . . .
O3 O 0.47171(17) 0.29245(7) 0.03615(7) 0.0171(3) Uani 1 1 d . . . . .
O5 O 0.21112(16) 0.02592(8) 0.11292(8) 0.0183(3) Uani 1 1 d . . . . .
O6 O -0.02164(18) 0.02414(9) 0.08491(9) 0.0247(3) Uani 1 1 d . . . . .
O4 O 0.46747(19) 0.25449(8) 0.21091(7) 0.0228(3) Uani 1 1 d . . . . .
O7 O 0.8041(3) 0.49405(10) 0.45748(10) 0.0469(6) Uani 1 1 d . . . . .
O8 O 0.8725(3) 0.59221(11) 0.43577(13) 0.0501(6) Uani 1 1 d . . . . .
C1 C 0.3099(2) 0.15981(10) 0.03805(10) 0.0142(4) Uani 1 1 d . . . . .
C2 C 0.2459(2) 0.09745(10) 0.04494(10) 0.0155(4) Uani 1 1 d . . . . .
H2 H 0.193426 0.060587 0.008042 0.019 Uiso 1 1 calc R U . . .
C3 C 0.2603(2) 0.09015(11) 0.10679(10) 0.0165(4) Uani 1 1 d . . . . .
C4 C 0.3325(2) 0.14195(11) 0.16277(11) 0.0194(4) Uani 1 1 d . . . . .
H4 H 0.338365 0.135714 0.204630 0.023 Uiso 1 1 calc R U . . .
C5 C 0.3960(2) 0.20362(11) 0.15479(10) 0.0177(4) Uani 1 1 d . . . . .
C6 C 0.3892(2) 0.21406(10) 0.09356(10) 0.0150(4) Uani 1 1 d . . . . .
C7 C 0.4674(2) 0.27773(10) 0.08915(10) 0.0157(4) Uani 1 1 d . . . . .
C8 C 0.5453(2) 0.32699(11) 0.14854(10) 0.0193(4) Uani 1 1 d . . . . .
H8 H 0.601139 0.369119 0.147303 0.023 Uiso 1 1 calc R U . . .
C9 C 0.5410(3) 0.31476(11) 0.20660(10) 0.0201(4) Uani 1 1 d . . . . .
C10 C 0.6103(3) 0.36333(11) 0.27125(11) 0.0234(5) Uani 1 1 d . . . . .
C11 C 0.5549(3) 0.35861(13) 0.32982(12) 0.0310(5) Uani 1 1 d . . . . .
H11 H 0.472226 0.323978 0.327903 0.037 Uiso 1 1 calc R U . . .
C12 C 0.6207(4) 0.40458(14) 0.39082(12) 0.0363(6) Uani 1 1 d . . . . .
H12 H 0.582825 0.401726 0.430699 0.044 Uiso 1 1 calc R U . . .
C13 C 0.7407(4) 0.45417(13) 0.39324(13) 0.0359(6) Uani 1 1 d . . . . .
C14 C 0.8003(4) 0.45892(15) 0.33567(15) 0.0430(7) Uani 1 1 d . . . . .
H14 H 0.885304 0.492510 0.338159 0.052 Uiso 1 1 calc R U . . .
C15 C 0.7329(3) 0.41349(14) 0.27435(13) 0.0354(6) Uani 1 1 d . . . . .
H15 H 0.770701 0.416753 0.234584 0.042 Uiso 1 1 calc R U . . .
C16 C 0.0671(2) -0.00499(11) 0.09603(10) 0.0178(4) Uani 1 1 d . . . . .
C17 C 0.0426(3) -0.07798(12) 0.09375(13) 0.0246(5) Uani 1 1 d . . . . .
H171 H -0.056806 -0.092795 0.103231 0.037 Uiso 1 1 calc R U . . .
H172 H 0.110485 -0.081609 0.127008 0.037 Uiso 1 1 calc R U . . .
H173 H 0.057968 -0.107347 0.049505 0.037 Uiso 1 1 calc R U . . .
C18 C 0.8657(4) 0.56185(15) 0.47416(16) 0.0435(8) Uani 1 1 d . . . . .
C19 C 0.9223(5) 0.59183(18) 0.54593(18) 0.0623(12) Uani 1 1 d . . . . .
H191 H 0.861095 0.622131 0.570431 0.093 Uiso 1 1 calc R U . . .
H192 H 1.021597 0.618266 0.550324 0.093 Uiso 1 1 calc R U . . .
H193 H 0.921170 0.554712 0.564027 0.093 Uiso 1 1 calc R U . . .
C20 C 0.6700(2) 0.20707(10) -0.14496(10) 0.0165(4) Uani 1 1 d . . . . .
C21 C 0.6067(3) 0.21855(13) -0.19884(11) 0.0241(5) Uani 1 1 d . . . . .
H21 H 0.504346 0.208964 -0.207018 0.029 Uiso 1 1 calc R U . . .
C22 C 0.6933(3) 0.24395(15) -0.24037(13) 0.0309(5) Uani 1 1 d . . . . .
H22 H 0.650259 0.250983 -0.277374 0.037 Uiso 1 1 calc R U . . .
C24 C 0.9059(2) 0.24824(12) -0.17425(12) 0.0236(5) Uani 1 1 d . . . . .
H24 H 1.008266 0.259011 -0.165582 0.028 Uiso 1 1 calc R U . . .
C25 C 0.8429(3) 0.25906(13) -0.22787(13) 0.0282(5) Uani 1 1 d . . . . .
H25 H 0.901995 0.276835 -0.256080 0.034 Uiso 1 1 calc R U . . .
C26 C 0.4797(2) 0.08232(10) -0.14833(10) 0.0154(4) Uani 1 1 d . . . . .
C27 C 0.3516(2) 0.04293(11) -0.13810(10) 0.0169(4) Uani 1 1 d . . . . .
H27 H 0.292981 0.063521 -0.105352 0.020 Uiso 1 1 calc R U . . .
C28 C 0.3094(2) -0.02670(11) -0.17596(11) 0.0192(4) Uani 1 1 d . . . . .
H28 H 0.222236 -0.053370 -0.168822 0.023 Uiso 1 1 calc R U . . .
C29 C 0.3942(3) -0.05716(12) -0.22396(12) 0.0245(5) Uani 1 1 d . . . . .
H29 H 0.365537 -0.104620 -0.249487 0.029 Uiso 1 1 calc R U . . .
C30 C 0.5211(3) -0.01795(12) -0.23448(13) 0.0277(5) Uani 1 1 d . . . . .
H30 H 0.579033 -0.038615 -0.267528 0.033 Uiso 1 1 calc R U . . .
C31 C 0.5641(2) 0.05167(12) -0.19679(11) 0.0223(4) Uani 1 1 d . . . . .
H31 H 0.651221 0.078216 -0.204199 0.027 Uiso 1 1 calc R U . . .
C32 C 0.6508(2) 0.16546(11) -0.02590(10) 0.0158(4) Uani 1 1 d . . . . .
C33 C 0.7387(3) 0.22523(12) 0.01893(11) 0.0215(4) Uani 1 1 d . . . . .
H33 H 0.745033 0.267987 0.012257 0.026 Uiso 1 1 calc R U . . .
C34 C 0.8167(3) 0.22203(13) 0.07317(12) 0.0294(5) Uani 1 1 d . . . . .
H34 H 0.878418 0.262413 0.102814 0.035 Uiso 1 1 calc R U . . .
C35 C 0.8048(3) 0.16025(14) 0.08418(13) 0.0329(6) Uani 1 1 d . . . . .
H35 H 0.858411 0.158247 0.121277 0.039 Uiso 1 1 calc R U . . .
C36 C 0.7143(3) 0.10109(13) 0.04097(13) 0.0299(5) Uani 1 1 d . . . . .
H36 H 0.704699 0.058917 0.049147 0.036 Uiso 1 1 calc R U . . .
C37 C 0.6377(3) 0.10342(12) -0.01432(11) 0.0215(4) Uani 1 1 d . . . . .
H37 H 0.576650 0.062839 -0.044014 0.026 Uiso 1 1 calc R U . . .
C38 C 0.8198(2) 0.22159(11) -0.13295(11) 0.0180(4) Uani 1 1 d . . . . .
H38 H 0.863368 0.213395 -0.096737 0.022 Uiso 1 1 calc R U . . .
Re2 Re 0.36601(2) 0.24059(2) 0.44022(2) 0.01430(3) Uani 1 1 d . . . . .
Cl3 Cl 0.43933(5) 0.17745(3) 0.33929(2) 0.01781(9) Uani 1 1 d . . . . .
Cl4 Cl 0.61552(6) 0.28433(3) 0.48174(3) 0.02454(10) Uani 1 1 d . . . . .
P2 P 0.11793(6) 0.17345(3) 0.40440(2) 0.01541(10) Uani 1 1 d . . . . .
O9 O 0.32746(17) 0.30517(8) 0.41792(7) 0.0189(3) Uani 1 1 d . . . . .
O10 O 0.37081(17) 0.16805(8) 0.47980(7) 0.0177(3) Uani 1 1 d . . . . .
O11 O 0.31940(17) 0.29447(8) 0.53469(7) 0.0180(3) Uani 1 1 d . . . . .
O13 O 0.30508(18) 0.02351(8) 0.61110(8) 0.0199(3) Uani 1 1 d . . . . .
O14 O 0.53363(18) 0.01828(9) 0.58512(9) 0.0258(3) Uani 1 1 d . . . . .
O12 O 0.25406(18) 0.25160(8) 0.70533(7) 0.0194(3) Uani 1 1 d . . . . .
O15 O 0.1291(2) 0.50223(8) 0.93792(8) 0.0274(4) Uani 1 1 d . . . . .
O16 O 0.1909(2) 0.59606(9) 0.90712(10) 0.0330(4) Uani 1 1 d . . . . .
C71 C -0.0204(3) 0.05226(12) 0.30509(12) 0.0245(5) Uani 1 1 d . . . . .
H71 H -0.085770 0.078568 0.297819 0.029 Uiso 1 1 calc R U . . .
C72 C 0.0153(2) 0.16969(11) 0.47416(10) 0.0184(4) Uani 1 1 d . . . . .
C73 C -0.0195(3) 0.22969(12) 0.51688(11) 0.0232(4) Uani 1 1 d . . . . .
H73 H 0.006514 0.271551 0.508093 0.028 Uiso 1 1 calc R U . . .
C41 C 0.3445(2) 0.15918(11) 0.53750(10) 0.0158(4) Uani 1 1 d . . . . .
C42 C 0.3469(2) 0.09645(11) 0.54457(10) 0.0171(4) Uani 1 1 d . . . . .
H42 H 0.367801 0.059847 0.508792 0.021 Uiso 1 1 calc R U . . .
C43 C 0.3180(2) 0.08812(11) 0.60505(11) 0.0173(4) Uani 1 1 d . . . . .
C44 C 0.2882(2) 0.13934(11) 0.65960(10) 0.0189(4) Uani 1 1 d . . . . .
H44 H 0.270298 0.132203 0.700482 0.023 Uiso 1 1 calc R U . . .
C45 C 0.2861(2) 0.20160(11) 0.65123(10) 0.0169(4) Uani 1 1 d . . . . .
C46 C 0.3122(2) 0.21346(11) 0.59144(10) 0.0160(4) Uani 1 1 d . . . . .
C47 C 0.3014(2) 0.27844(10) 0.58649(10) 0.0156(4) Uani 1 1 d . . . . .
C48 C 0.2679(2) 0.32821(11) 0.64426(10) 0.0181(4) Uani 1 1 d . . . . .
H48 H 0.261590 0.372257 0.643307 0.022 Uiso 1 1 calc R U . . .
C49 C 0.2449(2) 0.31319(11) 0.70056(10) 0.0173(4) Uani 1 1 d . . . . .
C50 C 0.2089(2) 0.36094(11) 0.76206(10) 0.0183(4) Uani 1 1 d . . . . .
C51 C 0.2526(3) 0.35836(11) 0.82394(11) 0.0209(4) Uani 1 1 d . . . . .
H51 H 0.300553 0.323580 0.826345 0.025 Uiso 1 1 calc R U . . .
C52 C 0.2258(3) 0.40647(12) 0.88154(11) 0.0238(5) Uani 1 1 d . . . . .
H52 H 0.255967 0.405204 0.923652 0.029 Uiso 1 1 calc R U . . .
C53 C 0.1545(3) 0.45663(11) 0.87726(11) 0.0226(5) Uani 1 1 d . . . . .
C54 C 0.1041(3) 0.45838(12) 0.81669(12) 0.0248(5) Uani 1 1 d . . . . .
H54 H 0.051059 0.491592 0.814661 0.030 Uiso 1 1 calc R U . . .
C55 C 0.1329(3) 0.41034(12) 0.75899(11) 0.0227(4) Uani 1 1 d . . . . .
H55 H 0.100572 0.411171 0.716999 0.027 Uiso 1 1 calc R U . . .
C56 C 0.4174(2) -0.00955(11) 0.59454(10) 0.0191(4) Uani 1 1 d . . . . .
C57 C 0.3713(3) -0.08278(12) 0.59026(13) 0.0263(5) Uani 1 1 d . . . . .
H571 H 0.308426 -0.085762 0.625288 0.040 Uiso 1 1 calc R U . . .
H572 H 0.456865 -0.100745 0.595873 0.040 Uiso 1 1 calc R U . . .
H573 H 0.318474 -0.109920 0.546792 0.040 Uiso 1 1 calc R U . . .
C58 C 0.1537(3) 0.57133(11) 0.94846(12) 0.0244(5) Uani 1 1 d . . . . .
C59 C 0.1299(3) 0.60957(12) 1.01851(13) 0.0318(6) Uani 1 1 d . . . . .
H591 H 0.071880 0.577704 1.037307 0.048 Uiso 1 1 calc R U . . .
H592 H 0.078863 0.645823 1.018950 0.048 Uiso 1 1 calc R U . . .
H593 H 0.223541 0.630196 1.045060 0.048 Uiso 1 1 calc R U . . .
C60 C 0.0231(2) 0.20944(11) 0.35402(10) 0.0189(4) Uani 1 1 d . . . . .
C61 C -0.1138(2) 0.22327(11) 0.36460(12) 0.0216(4) Uani 1 1 d . . . . .
H61 H -0.161901 0.215118 0.400507 0.026 Uiso 1 1 calc R U . . .
C62 C -0.1800(3) 0.24914(13) 0.32227(13) 0.0279(5) Uani 1 1 d . . . . .
H62 H -0.273183 0.258900 0.329534 0.034 Uiso 1 1 calc R U . . .
C63 C -0.1098(3) 0.26070(16) 0.26938(13) 0.0346(6) Uani 1 1 d . . . . .
H63 H -0.155828 0.277766 0.240339 0.042 Uiso 1 1 calc R U . . .
C64 C 0.0268(3) 0.24744(17) 0.25891(14) 0.0383(7) Uani 1 1 d . . . . .
H64 H 0.074729 0.255956 0.223102 0.046 Uiso 1 1 calc R U . . .
C65 C 0.0938(3) 0.22163(15) 0.30088(12) 0.0298(5) Uani 1 1 d . . . . .
H65 H 0.187278 0.212277 0.293593 0.036 Uiso 1 1 calc R U . . .
C66 C 0.0983(2) 0.08361(11) 0.35255(10) 0.0172(4) Uani 1 1 d . . . . .
C67 C 0.1941(2) 0.04436(11) 0.36233(10) 0.0179(4) Uani 1 1 d . . . . .
H67 H 0.275397 0.065232 0.394438 0.021 Uiso 1 1 calc R U . . .
C68 C 0.1705(2) -0.02542(11) 0.32503(11) 0.0199(4) Uani 1 1 d . . . . .
H68 H 0.235951 -0.051939 0.331679 0.024 Uiso 1 1 calc R U . . .
C69 C 0.0516(3) -0.05612(12) 0.27824(12) 0.0249(5) Uani 1 1 d . . . . .
H69 H 0.035430 -0.103674 0.252994 0.030 Uiso 1 1 calc R U . . .
C70 C -0.0434(3) -0.01736(13) 0.26840(13) 0.0300(5) Uani 1 1 d . . . . .
H70 H -0.124771 -0.038480 0.236366 0.036 Uiso 1 1 calc R U . . .
C76 C -0.0906(3) 0.10802(14) 0.54474(13) 0.0309(5) Uani 1 1 d . . . . .
H76 H -0.113574 0.066731 0.554723 0.037 Uiso 1 1 calc R U . . .
C77 C -0.0206(3) 0.10901(12) 0.48864(11) 0.0228(4) Uani 1 1 d . . . . .
H77 H 0.002991 0.068192 0.460063 0.027 Uiso 1 1 calc R U . . .
C74 C -0.0922(3) 0.22784(14) 0.57215(12) 0.0294(5) Uani 1 1 d . . . . .
H74 H -0.118090 0.268192 0.600402 0.035 Uiso 1 1 calc R U . . .
C75 C -0.1270(3) 0.16722(15) 0.58610(13) 0.0335(6) Uani 1 1 d . . . . .
H75 H -0.175865 0.166271 0.624090 0.040 Uiso 1 1 calc R U . . .
C81 C 0.3434(5) 0.5929(3) 0.3666(3) 0.0393(11) Uani 0.784(3) 1 d D U P A 1
H81 H 0.400316 0.633287 0.403601 0.047 Uiso 0.784(3) 1 calc R U P A 1
Cl11 Cl 0.34786(18) 0.61448(8) 0.29420(7) 0.0601(4) Uani 0.784(3) 1 d D U P A 1
Cl12 Cl 0.4225(3) 0.52354(14) 0.35837(14) 0.0760(7) Uani 0.784(3) 1 d D U P A 1
Cl13 Cl 0.16280(12) 0.57769(7) 0.38660(7) 0.0594(4) Uani 0.784(3) 1 d D U P A 1
C82 C 0.3388(16) 0.5694(9) 0.3711(9) 0.058(7) Uani 0.216(3) 1 d D . P A 2
H82 H 0.392170 0.612085 0.406688 0.070 Uiso 0.216(3) 1 calc R U P A 2
Cl14 Cl 0.2590(12) 0.5958(4) 0.3138(4) 0.109(3) Uani 0.216(3) 1 d D . P A 2
Cl15 Cl 0.4654(7) 0.5221(3) 0.3398(4) 0.0502(15) Uani 0.216(3) 1 d D . P A 2
Cl16 Cl 0.2202(8) 0.5252(4) 0.4101(5) 0.110(3) Uani 0.216(3) 1 d D . P A 2
C83 C 0.1943(18) 0.3974(9) 0.2327(7) 0.025(5) Uani 0.0929(13) 1 d D U P B -1
H83 H 0.259139 0.442029 0.235656 0.030 Uiso 0.0929(13) 1 calc R U P B -1
Cl17 Cl 0.0241(6) 0.4123(3) 0.2573(3) 0.0232(13) Uani 0.0929(13) 1 d D U P B -1
Cl19 Cl 0.2714(7) 0.3625(3) 0.2866(3) 0.0294(14) Uani 0.0929(13) 1 d D U P B -1
Cl18 Cl 0.1741(6) 0.3409(3) 0.1502(3) 0.0210(12) Uani 0.0929(13) 1 d D U P B -1
C84 C 0.3054(4) 0.43553(18) 0.12139(19) 0.0337(8) Uani 0.737(2) 1 d D U P C -2
H84 H 0.319014 0.393040 0.085970 0.040 Uiso 0.737(2) 1 calc R U P C -2
Cl21 Cl 0.4785(3) 0.48756(17) 0.15517(15) 0.0527(7) Uani 0.737(2) 1 d D U P C -2
Cl22 Cl 0.2096(3) 0.47985(14) 0.08389(12) 0.0488(5) Uani 0.737(2) 1 d D U P C -2
Cl20 Cl 0.21027(15) 0.41067(7) 0.18166(6) 0.0592(4) Uani 0.737(2) 1 d D U P C -2
C85 C 0.3853(12) 0.4582(7) 0.0884(5) 0.026(3) Uani 0.1705(19) 1 d D . P D -3
H85 H 0.352328 0.407192 0.075709 0.031 Uiso 0.1705(19) 1 calc R U P D -3
Cl25 Cl 0.2263(14) 0.4922(8) 0.1022(5) 0.057(3) Uani 0.1705(19) 1 d D . P D -3
Cl24 Cl 0.4928(4) 0.4724(2) 0.02640(19) 0.0398(11) Uani 0.1705(19) 1 d D . P D -3
Cl23 Cl 0.4811(14) 0.4870(7) 0.1689(4) 0.034(2) Uani 0.1705(19) 1 d D . P D -3

loop_
_atom_site_aniso_label
_atom_site_aniso_U_11
_atom_site_aniso_U_22
_atom_site_aniso_U_33
_atom_site_aniso_U_23
_atom_site_aniso_U_13
_atom_site_aniso_U_12
Re1 0.01750(5) 0.01049(5) 0.00980(4) 0.00289(3) 0.00087(3) 0.00207(3)
Cl1 0.0186(2) 0.0152(2) 0.01211(19) 0.00320(16) -0.00103(16) 0.00189(17)
Cl2 0.0237(2) 0.0222(2) 0.0212(2) 0.00165(19) 0.00440(19) 0.0098(2)
P1 0.0158(2) 0.0117(2) 0.0112(2) 0.00332(17) 0.00107(17) 0.00157(17)
O1 0.0241(8) 0.0145(7) 0.0158(7) 0.0058(6) -0.0011(6) 0.0022(6)
O2 0.0189(7) 0.0147(7) 0.0114(6) 0.0043(5) 0.0006(5) 0.0005(5)
O3 0.0234(7) 0.0139(7) 0.0119(6) 0.0042(5) -0.0003(5) -0.0001(6)
O5 0.0198(7) 0.0146(7) 0.0215(7) 0.0094(6) -0.0005(6) 0.0004(6)
O6 0.0206(8) 0.0237(8) 0.0328(9) 0.0132(7) 0.0040(7) 0.0051(6)
O4 0.0371(9) 0.0146(7) 0.0115(7) 0.0034(6) -0.0029(6) -0.0035(6)
O7 0.0796(17) 0.0249(10) 0.0244(9) -0.0039(8) -0.0256(10) 0.0088(10)
O8 0.0597(15) 0.0212(10) 0.0581(14) 0.0015(9) -0.0204(11) 0.0067(9)
C1 0.0170(9) 0.0127(9) 0.0122(9) 0.0033(7) 0.0017(7) 0.0028(7)
C2 0.0184(9) 0.0124(9) 0.0136(9) 0.0028(7) 0.0017(7) 0.0017(7)
C3 0.0171(9) 0.0141(9) 0.0189(10) 0.0071(8) 0.0029(7) 0.0020(7)
C4 0.0260(11) 0.0169(10) 0.0149(9) 0.0069(8) -0.0006(8) 0.0014(8)
C5 0.0247(10) 0.0136(9) 0.0114(9) 0.0019(7) -0.0002(7) 0.0010(8)
C6 0.0198(9) 0.0125(9) 0.0112(8) 0.0032(7) 0.0010(7) 0.0012(7)
C7 0.0192(9) 0.0139(9) 0.0131(9) 0.0037(7) 0.0014(7) 0.0031(7)
C8 0.0270(11) 0.0137(9) 0.0142(9) 0.0044(7) -0.0005(8) -0.0013(8)
C9 0.0287(11) 0.0132(9) 0.0145(9) 0.0027(8) -0.0012(8) -0.0002(8)
C10 0.0394(13) 0.0137(10) 0.0136(9) 0.0026(8) -0.0050(9) 0.0023(9)
C11 0.0505(16) 0.0201(11) 0.0168(11) 0.0035(9) -0.0015(10) 0.0004(11)
C12 0.0650(19) 0.0241(12) 0.0148(11) 0.0022(9) -0.0039(11) 0.0068(12)
C13 0.0591(18) 0.0190(11) 0.0222(12) -0.0009(9) -0.0185(12) 0.0078(11)
C14 0.0550(19) 0.0287(14) 0.0329(14) 0.0075(11) -0.0175(13) -0.0113(13)
C15 0.0491(16) 0.0258(13) 0.0224(12) 0.0071(10) -0.0083(11) -0.0089(11)
C16 0.0201(10) 0.0179(10) 0.0148(9) 0.0061(8) 0.0040(7) 0.0015(8)
C17 0.0219(11) 0.0192(11) 0.0340(12) 0.0135(9) 0.0032(9) -0.0003(8)
C18 0.0554(19) 0.0243(13) 0.0417(16) -0.0032(12) -0.0266(14) 0.0162(13)
C19 0.082(3) 0.0355(17) 0.0479(19) -0.0185(14) -0.0415(19) 0.0258(17)
C20 0.0192(10) 0.0142(9) 0.0157(9) 0.0047(7) 0.0043(7) 0.0031(7)
C21 0.0197(10) 0.0337(13) 0.0210(10) 0.0135(9) 0.0025(8) 0.0033(9)
C22 0.0308(13) 0.0439(15) 0.0244(12) 0.0211(11) 0.0065(10) 0.0059(11)
C24 0.0179(10) 0.0204(11) 0.0312(12) 0.0078(9) 0.0075(9) 0.0022(8)
C25 0.0278(12) 0.0294(12) 0.0298(12) 0.0147(10) 0.0118(10) 0.0027(10)
C26 0.0189(9) 0.0121(9) 0.0134(9) 0.0017(7) 0.0008(7) 0.0039(7)
C27 0.0190(10) 0.0154(9) 0.0155(9) 0.0040(7) 0.0026(7) 0.0041(8)
C28 0.0206(10) 0.0154(10) 0.0198(10) 0.0048(8) 0.0015(8) 0.0018(8)
C29 0.0282(12) 0.0139(10) 0.0249(11) -0.0008(8) 0.0029(9) 0.0027(9)
C30 0.0291(12) 0.0184(11) 0.0277(12) -0.0029(9) 0.0105(10) 0.0045(9)
C31 0.0215(10) 0.0172(10) 0.0229(10) 0.0009(8) 0.0064(8) 0.0018(8)
C32 0.0172(9) 0.0169(9) 0.0135(9) 0.0046(7) 0.0010(7) 0.0053(7)
C33 0.0256(11) 0.0180(10) 0.0195(10) 0.0061(8) -0.0020(8) 0.0021(8)
C34 0.0365(14) 0.0247(12) 0.0213(11) 0.0030(9) -0.0092(10) 0.0032(10)
C35 0.0432(15) 0.0331(14) 0.0242(12) 0.0114(10) -0.0085(11) 0.0108(12)
C36 0.0446(15) 0.0235(12) 0.0255(12) 0.0122(10) -0.0036(10) 0.0105(11)
C37 0.0279(11) 0.0167(10) 0.0200(10) 0.0061(8) 0.0002(8) 0.0055(8)
C38 0.0197(10) 0.0131(9) 0.0203(10) 0.0042(8) 0.0024(8) 0.0042(8)
Re2 0.01991(5) 0.01323(5) 0.00994(5) 0.00294(3) 0.00284(3) 0.00556(4)
Cl3 0.0237(2) 0.0188(2) 0.01166(19) 0.00337(17) 0.00495(17) 0.00909(18)
Cl4 0.0216(2) 0.0270(3) 0.0216(2) 0.0037(2) -0.00094(19) 0.0056(2)
P2 0.0196(2) 0.0145(2) 0.0117(2) 0.00247(18) 0.00273(18) 0.00589(19)
O9 0.0247(8) 0.0171(7) 0.0165(7) 0.0059(6) 0.0062(6) 0.0073(6)
O10 0.0262(8) 0.0170(7) 0.0110(6) 0.0039(5) 0.0038(6) 0.0082(6)
O11 0.0286(8) 0.0143(7) 0.0115(6) 0.0032(5) 0.0052(6) 0.0075(6)
O13 0.0268(8) 0.0149(7) 0.0221(7) 0.0084(6) 0.0079(6) 0.0097(6)
O14 0.0244(8) 0.0246(8) 0.0308(9) 0.0106(7) 0.0026(7) 0.0091(7)
O12 0.0329(8) 0.0139(7) 0.0119(6) 0.0029(5) 0.0061(6) 0.0086(6)
O15 0.0461(10) 0.0137(7) 0.0210(8) 0.0025(6) 0.0174(7) 0.0079(7)
O16 0.0459(11) 0.0180(8) 0.0326(10) 0.0077(7) 0.0161(8) 0.0014(7)
C71 0.0242(11) 0.0209(11) 0.0241(11) 0.0001(9) -0.0032(9) 0.0084(9)
C72 0.0184(10) 0.0202(10) 0.0147(9) 0.0030(8) 0.0027(7) 0.0050(8)
C73 0.0278(11) 0.0204(11) 0.0202(10) 0.0039(8) 0.0060(9) 0.0074(9)
C41 0.0187(9) 0.0164(9) 0.0120(9) 0.0038(7) 0.0009(7) 0.0048(7)
C42 0.0224(10) 0.0146(9) 0.0139(9) 0.0022(7) 0.0022(7) 0.0077(8)
C43 0.0208(10) 0.0147(9) 0.0182(9) 0.0061(8) 0.0025(8) 0.0071(8)
C44 0.0265(11) 0.0174(10) 0.0145(9) 0.0061(8) 0.0036(8) 0.0070(8)
C45 0.0243(10) 0.0146(9) 0.0114(9) 0.0020(7) 0.0031(7) 0.0070(8)
C46 0.0211(10) 0.0148(9) 0.0117(9) 0.0033(7) 0.0018(7) 0.0051(8)
C47 0.0192(9) 0.0143(9) 0.0114(8) 0.0018(7) 0.0013(7) 0.0034(7)
C48 0.0260(11) 0.0135(9) 0.0143(9) 0.0024(7) 0.0040(8) 0.0068(8)
C49 0.0229(10) 0.0130(9) 0.0140(9) 0.0010(7) 0.0029(7) 0.0052(8)
C50 0.0250(10) 0.0143(9) 0.0137(9) 0.0022(7) 0.0062(8) 0.0043(8)
C51 0.0324(12) 0.0156(10) 0.0154(9) 0.0043(8) 0.0061(8) 0.0084(9)
C52 0.0363(13) 0.0192(10) 0.0149(10) 0.0038(8) 0.0066(9) 0.0064(9)
C53 0.0332(12) 0.0135(9) 0.0184(10) 0.0014(8) 0.0131(9) 0.0048(9)
C54 0.0331(12) 0.0187(10) 0.0248(11) 0.0063(9) 0.0114(9) 0.0116(9)
C55 0.0301(12) 0.0208(11) 0.0186(10) 0.0060(8) 0.0061(9) 0.0098(9)
C56 0.0255(11) 0.0184(10) 0.0146(9) 0.0049(8) -0.0003(8) 0.0090(8)
C57 0.0299(12) 0.0180(11) 0.0347(13) 0.0107(9) 0.0031(10) 0.0103(9)
C58 0.0277(11) 0.0140(10) 0.0284(12) 0.0030(9) 0.0132(9) 0.0037(8)
C59 0.0443(15) 0.0153(11) 0.0307(13) 0.0006(9) 0.0201(11) 0.0055(10)
C60 0.0224(10) 0.0182(10) 0.0148(9) 0.0026(8) -0.0009(8) 0.0069(8)
C61 0.0217(10) 0.0175(10) 0.0231(10) 0.0032(8) 0.0001(8) 0.0047(8)
C62 0.0237(11) 0.0280(12) 0.0317(12) 0.0077(10) -0.0028(9) 0.0094(10)
C63 0.0397(15) 0.0438(16) 0.0269(12) 0.0144(11) -0.0021(11) 0.0202(12)
C64 0.0430(16) 0.0587(19) 0.0259(13) 0.0225(13) 0.0077(11) 0.0253(14)
C65 0.0323(13) 0.0432(15) 0.0208(11) 0.0134(10) 0.0072(9) 0.0193(11)
C66 0.0205(10) 0.0148(9) 0.0138(9) 0.0020(7) 0.0026(7) 0.0033(8)
C67 0.0198(10) 0.0170(10) 0.0155(9) 0.0034(8) 0.0009(7) 0.0042(8)
C68 0.0241(11) 0.0166(10) 0.0190(10) 0.0049(8) 0.0038(8) 0.0063(8)
C69 0.0294(12) 0.0162(10) 0.0227(11) -0.0009(8) 0.0000(9) 0.0038(9)
C70 0.0305(13) 0.0213(11) 0.0284(12) -0.0029(9) -0.0097(10) 0.0044(10)
C76 0.0427(15) 0.0279(13) 0.0255(12) 0.0129(10) 0.0119(11) 0.0077(11)
C77 0.0286(11) 0.0215(11) 0.0188(10) 0.0063(8) 0.0051(9) 0.0068(9)
C74 0.0345(13) 0.0288(13) 0.0226(11) 0.0029(9) 0.0108(10) 0.0107(10)
C75 0.0415(15) 0.0379(15) 0.0231(12) 0.0111(11) 0.0152(11) 0.0105(12)
C81 0.035(2) 0.031(3) 0.040(2) 0.002(2) -0.0064(17) 0.0006(18)
Cl11 0.0682(9) 0.0612(8) 0.0552(7) 0.0246(6) -0.0002(6) 0.0162(6)
Cl12 0.0831(16) 0.0654(10) 0.0900(16) 0.0287(10) -0.0001(11) 0.0374(11)
Cl13 0.0352(5) 0.0600(7) 0.0712(8) 0.0186(6) -0.0094(5) -0.0089(5)
C82 0.083(14) 0.025(11) 0.038(10) -0.014(8) 0.004(8) -0.008(9)
Cl14 0.147(8) 0.086(5) 0.105(5) 0.021(4) -0.014(5) 0.070(5)
Cl15 0.042(3) 0.0220(17) 0.079(4) 0.007(2) -0.007(2) 0.0079(18)
Cl16 0.078(4) 0.100(5) 0.147(7) 0.041(5) 0.046(4) 0.005(4)
C83 0.025(11) 0.009(9) 0.026(11) -0.005(8) -0.004(8) -0.010(8)
Cl17 0.028(3) 0.024(3) 0.027(3) 0.012(2) 0.015(2) 0.018(2)
Cl19 0.026(3) 0.023(3) 0.036(3) 0.006(2) -0.011(2) 0.006(2)
Cl18 0.015(2) 0.020(3) 0.019(2) -0.0016(19) 0.0066(18) -0.0022(19)
C84 0.0310(18) 0.0214(16) 0.040(2) 0.0007(14) 0.0012(15) 0.0033(14)
Cl21 0.0290(8) 0.0269(9) 0.0927(19) 0.0124(13) -0.0041(11) -0.0010(6)
Cl22 0.0481(9) 0.0432(10) 0.0551(14) 0.0138(11) -0.0074(9) 0.0167(8)
Cl20 0.0652(8) 0.0563(7) 0.0513(7) 0.0181(5) 0.0146(6) 0.0011(6)
C85 0.022(6) 0.016(6) 0.032(7) 0.004(5) -0.001(5) -0.004(5)
Cl25 0.056(4) 0.061(6) 0.042(5) -0.001(4) -0.026(3) 0.023(4)
Cl24 0.0312(19) 0.044(2) 0.0278(18) 0.0026(15) -0.0010(14) -0.0112(16)
Cl23 0.051(4) 0.029(3) 0.0178(18) -0.0023(16) 0.0040(18) 0.014(3)

loop_
_atom_type_symbol
_atom_type_description
_atom_type_scat_dispersion_real
_atom_type_scat_dispersion_imag
_atom_type_scat_source
C C 0.0137 0.0067 'International Tables Vol C Tables 4.2.6.8 and 6.1.1.4'
H H 0.0000 0.0000 'International Tables Vol C Tables 4.2.6.8 and 6.1.1.4'
Cl Cl 0.3281 0.5435 'International Tables Vol C Tables 4.2.6.8 and 6.1.1.4'
O O 0.0389 0.0241 'International Tables Vol C Tables 4.2.6.8 and 6.1.1.4'
P P 0.2543 0.3332 'International Tables Vol C Tables 4.2.6.8 and 6.1.1.4'
Re Re -6.5366 4.7224 'International Tables Vol C Tables 4.2.6.8 and 6.1.1.4'

loop_
_geom_angle_atom_site_label_1
_geom_angle_atom_site_label_2
_geom_angle_atom_site_label_3
_geom_angle
_geom_angle_site_symmetry_1
_geom_angle_site_symmetry_3
_geom_angle_publ_flag
Cl1 Re1 Cl2 89.605(18) . . ?
Cl1 Re1 P1 89.456(17) . . ?
Cl2 Re1 P1 166.932(18) . . ?
O1 Re1 Cl1 98.64(5) . . ?
O1 Re1 Cl2 101.37(6) . . ?
O1 Re1 P1 91.66(5) . . ?
O1 Re1 O2 166.61(7) . . ?
O1 Re1 O3 86.95(6) . . ?
O2 Re1 Cl1 92.19(4) . . ?
O2 Re1 Cl2 86.48(5) . . ?
O2 Re1 P1 80.54(4) . . ?
O2 Re1 O3 82.83(6) . . ?
O3 Re1 Cl1 173.26(4) . . ?
O3 Re1 Cl2 85.58(5) . . ?
O3 Re1 P1 94.17(4) . . ?
C20 P1 Re1 110.41(7) . . ?
C20 P1 C26 103.64(9) . . ?
C20 P1 C32 108.90(10) . . ?
C26 P1 Re1 117.10(7) . . ?
C32 P1 Re1 112.07(7) . . ?
C32 P1 C26 104.10(9) . . ?
C1 O2 Re1 136.49(13) . . ?
C7 O3 Re1 132.31(13) . . ?
C16 O5 C3 118.57(17) . . ?
C9 O4 C5 119.65(17) . . ?
C18 O7 C13 122.1(2) . . ?
O2 C1 C2 119.53(18) . . ?
O2 C1 C6 120.65(18) . . ?
C2 C1 C6 119.82(18) . . ?
C1 C2 H2 120.6 . . ?
C3 C2 C1 118.78(19) . . ?
C3 C2 H2 120.6 . . ?
C2 C3 O5 119.44(18) . . ?
C4 C3 O5 116.63(18) . . ?
C4 C3 C2 123.68(19) . . ?
C3 C4 H4 121.7 . . ?
C3 C4 C5 116.64(19) . . ?
C5 C4 H4 121.7 . . ?
O4 C5 C4 115.86(18) . . ?
O4 C5 C6 121.35(18) . . ?
C4 C5 C6 122.79(19) . . ?
C1 C6 C7 123.00(18) . . ?
C5 C6 C1 118.25(18) . . ?
C5 C6 C7 118.70(18) . . ?
O3 C7 C6 124.37(18) . . ?
O3 C7 C8 118.66(19) . . ?
C8 C7 C6 116.97(18) . . ?
C7 C8 H8 119.5 . . ?
C9 C8 C7 121.0(2) . . ?
C9 C8 H8 119.5 . . ?
O4 C9 C10 112.39(18) . . ?
C8 C9 O4 122.09(19) . . ?
C8 C9 C10 125.5(2) . . ?
C11 C10 C9 120.1(2) . . ?
C15 C10 C9 120.1(2) . . ?
C15 C10 C11 119.8(2) . . ?
C10 C11 H11 120.0 . . ?
C12 C11 C10 119.9(3) . . ?
C12 C11 H11 120.0 . . ?
C11 C12 H12 120.1 . . ?
C13 C12 C11 119.7(3) . . ?
C13 C12 H12 120.1 . . ?
C12 C13 O7 114.5(3) . . ?
C12 C13 C14 121.5(2) . . ?
C14 C13 O7 123.7(3) . . ?
C13 C14 H14 120.6 . . ?
C13 C14 C15 118.8(3) . . ?
C15 C14 H14 120.6 . . ?
C10 C15 C14 120.2(3) . . ?
C10 C15 H15 119.9 . . ?
C14 C15 H15 119.9 . . ?
O5 C16 C17 109.89(18) . . ?
O6 C16 O5 123.0(2) . . ?
O6 C16 C17 127.1(2) . . ?
C16 C17 H171 109.5 . . ?
C16 C17 H172 109.5 . . ?
C16 C17 H173 109.5 . . ?
H171 C17 H172 109.5 . . ?
H171 C17 H173 109.5 . . ?
H172 C17 H173 109.5 . . ?
O7 C18 C19 110.8(3) . . ?
O8 C18 O7 123.4(3) . . ?
O8 C18 C19 125.8(3) . . ?
C18 C19 H191 109.5 . . ?
C18 C19 H192 109.5 . . ?
C18 C19 H193 109.5 . . ?
H191 C19 H192 109.5 . . ?
H191 C19 H193 109.5 . . ?
H192 C19 H193 109.5 . . ?
C21 C20 P1 116.38(16) . . ?
C38 C20 P1 123.83(16) . . ?
C38 C20 C21 119.77(19) . . ?
C20 C21 H21 120.0 . . ?
C22 C21 C20 120.0(2) . . ?
C22 C21 H21 120.0 . . ?
C21 C22 H22 120.0 . . ?
C25 C22 C21 120.1(2) . . ?
C25 C22 H22 120.0 . . ?
C25 C24 H24 119.9 . . ?
C25 C24 C38 120.3(2) . . ?
C38 C24 H24 119.9 . . ?
C22 C25 H25 120.0 . . ?
C24 C25 C22 120.0(2) . . ?
C24 C25 H25 120.0 . . ?
C27 C26 P1 121.45(15) . . ?
C31 C26 P1 118.91(16) . . ?
C31 C26 C27 119.46(19) . . ?
C26 C27 H27 120.0 . . ?
C28 C27 C26 120.04(19) . . ?
C28 C27 H27 120.0 . . ?
C27 C28 H28 119.8 . . ?
C29 C28 C27 120.4(2) . . ?
C29 C28 H28 119.8 . . ?
C28 C29 H29 120.2 . . ?
C28 C29 C30 119.7(2) . . ?
C30 C29 H29 120.2 . . ?
C29 C30 H30 119.8 . . ?
C29 C30 C31 120.4(2) . . ?
C31 C30 H30 119.8 . . ?
C26 C31 C30 120.1(2) . . ?
C26 C31 H31 119.9 . . ?
C30 C31 H31 119.9 . . ?
C33 C32 P1 119.10(16) . . ?
C37 C32 P1 121.17(16) . . ?
C37 C32 C33 119.6(2) . . ?
C32 C33 H33 120.0 . . ?
C34 C33 C32 120.0(2) . . ?
C34 C33 H33 120.0 . . ?
C33 C34 H34 119.9 . . ?
C35 C34 C33 120.2(2) . . ?
C35 C34 H34 119.9 . . ?
C34 C35 H35 120.0 . . ?
C34 C35 C36 120.0(2) . . ?
C36 C35 H35 120.0 . . ?
C35 C36 H36 119.9 . . ?
C35 C36 C37 120.2(2) . . ?
C37 C36 H36 119.9 . . ?
C32 C37 C36 119.8(2) . . ?
C32 C37 H37 120.1 . . ?
C36 C37 H37 120.1 . . ?
C20 C38 C24 119.8(2) . . ?
C20 C38 H38 120.1 . . ?
C24 C38 H38 120.1 . . ?
Cl3 Re2 Cl4 88.628(19) . . ?
Cl3 Re2 P2 89.580(18) . . ?
Cl4 Re2 P2 167.059(19) . . ?
O9 Re2 Cl3 98.34(5) . . ?
O9 Re2 Cl4 101.66(6) . . ?
O9 Re2 P2 91.28(6) . . ?
O9 Re2 O10 165.90(7) . . ?
O9 Re2 O11 86.23(7) . . ?
O10 Re2 Cl3 93.31(4) . . ?
O10 Re2 Cl4 86.48(5) . . ?
O10 Re2 P2 80.82(5) . . ?
O10 Re2 O11 82.77(6) . . ?
O11 Re2 Cl3 173.89(5) . . ?
O11 Re2 Cl4 86.47(5) . . ?
O11 Re2 P2 94.39(5) . . ?
C72 P2 Re2 112.23(7) . . ?
C72 P2 C60 108.74(10) . . ?
C72 P2 C66 104.16(10) . . ?
C60 P2 Re2 110.68(8) . . ?
C60 P2 C66 104.02(10) . . ?
C66 P2 Re2 116.39(7) . . ?
C41 O10 Re2 136.77(13) . . ?
C47 O11 Re2 132.40(14) . . ?
C56 O13 C43 118.35(17) . . ?
C49 O12 C45 119.50(16) . . ?
C58 O15 C53 120.24(18) . . ?
C66 C71 H71 119.9 . . ?
C70 C71 H71 119.9 . . ?
C70 C71 C66 120.2(2) . . ?
C73 C72 P2 119.63(17) . . ?
C77 C72 P2 120.87(16) . . ?
C77 C72 C73 119.3(2) . . ?
C72 C73 H73 120.0 . . ?
C74 C73 C72 119.9(2) . . ?
C74 C73 H73 120.0 . . ?
O10 C41 C42 119.63(18) . . ?
O10 C41 C46 120.34(18) . . ?
C42 C41 C46 120.03(19) . . ?
C41 C42 H42 120.7 . . ?
C41 C42 C43 118.69(19) . . ?
C43 C42 H42 120.7 . . ?
C42 C43 O13 119.56(18) . . ?
C44 C43 O13 116.32(18) . . ?
C44 C43 C42 123.89(19) . . ?
C43 C44 H44 121.8 . . ?
C43 C44 C45 116.33(19) . . ?
C45 C44 H44 121.8 . . ?
O12 C45 C44 115.77(18) . . ?
O12 C45 C46 121.26(18) . . ?
C44 C45 C46 122.96(19) . . ?
C41 C46 C47 122.87(18) . . ?
C45 C46 C41 118.08(19) . . ?
C45 C46 C47 119.03(18) . . ?
O11 C47 C46 124.69(18) . . ?
O11 C47 C48 118.22(19) . . ?
C48 C47 C46 117.09(18) . . ?
C47 C48 H48 119.7 . . ?
C49 C48 C47 120.56(19) . . ?
C49 C48 H48 119.7 . . ?
O12 C49 C48 122.54(18) . . ?
O12 C49 C50 113.16(18) . . ?
C48 C49 C50 124.30(19) . . ?
C51 C50 C49 120.7(2) . . ?
C55 C50 C49 119.7(2) . . ?
C55 C50 C51 119.60(19) . . ?
C50 C51 H51 120.0 . . ?
C52 C51 C50 119.9(2) . . ?
C52 C51 H51 120.0 . . ?
C51 C52 H52 120.3 . . ?
C51 C52 C53 119.4(2) . . ?
C53 C52 H52 120.3 . . ?
C52 C53 O15 115.6(2) . . ?
C54 C53 O15 122.5(2) . . ?
C54 C53 C52 121.8(2) . . ?
C53 C54 H54 120.8 . . ?
C53 C54 C55 118.4(2) . . ?
C55 C54 H54 120.8 . . ?
C50 C55 H55 119.6 . . ?
C54 C55 C50 120.7(2) . . ?
C54 C55 H55 119.6 . . ?
O13 C56 C57 110.16(19) . . ?
O14 C56 O13 123.1(2) . . ?
O14 C56 C57 126.8(2) . . ?
C56 C57 H571 109.5 . . ?
C56 C57 H572 109.5 . . ?
C56 C57 H573 109.5 . . ?
H571 C57 H572 109.5 . . ?
H571 C57 H573 109.5 . . ?
H572 C57 H573 109.5 . . ?
O15 C58 C59 110.1(2) . . ?
O16 C58 O15 123.6(2) . . ?
O16 C58 C59 126.3(2) . . ?
C58 C59 H591 109.5 . . ?
C58 C59 H592 109.5 . . ?
C58 C59 H593 109.5 . . ?
H591 C59 H592 109.5 . . ?
H591 C59 H593 109.5 . . ?
H592 C59 H593 109.5 . . ?
C61 C60 P2 123.71(17) . . ?
C61 C60 C65 119.9(2) . . ?
C65 C60 P2 116.38(17) . . ?
C60 C61 H61 120.1 . . ?
C60 C61 C62 119.8(2) . . ?
C62 C61 H61 120.1 . . ?
C61 C62 H62 119.9 . . ?
C63 C62 C61 120.1(2) . . ?
C63 C62 H62 119.9 . . ?
C62 C63 H63 119.8 . . ?
C64 C63 C62 120.3(2) . . ?
C64 C63 H63 119.8 . . ?
C63 C64 H64 120.0 . . ?
C63 C64 C65 120.0(3) . . ?
C65 C64 H64 120.0 . . ?
C60 C65 H65 120.0 . . ?
C64 C65 C60 119.9(2) . . ?
C64 C65 H65 120.0 . . ?
C71 C66 P2 119.18(17) . . ?
C71 C66 C67 119.3(2) . . ?
C67 C66 P2 121.42(16) . . ?
C66 C67 H67 119.9 . . ?
C68 C67 C66 120.1(2) . . ?
C68 C67 H67 119.9 . . ?
C67 C68 H68 119.9 . . ?
C69 C68 C67 120.1(2) . . ?
C69 C68 H68 119.9 . . ?
C68 C69 H69 120.1 . . ?
C70 C69 C68 119.9(2) . . ?
C70 C69 H69 120.1 . . ?
C71 C70 H70 119.8 . . ?
C69 C70 C71 120.4(2) . . ?
C69 C70 H70 119.8 . . ?
C77 C76 H76 120.0 . . ?
C75 C76 H76 120.0 . . ?
C75 C76 C77 120.1(2) . . ?
C72 C77 H77 119.9 . . ?
C76 C77 C72 120.3(2) . . ?
C76 C77 H77 119.9 . . ?
C73 C74 H74 119.9 . . ?
C75 C74 C73 120.2(2) . . ?
C75 C74 H74 119.9 . . ?
C76 C75 C74 120.2(2) . . ?
C76 C75 H75 119.9 . . ?
C74 C75 H75 119.9 . . ?
Cl11 C81 H81 108.0 . . ?
Cl11 C81 Cl13 109.2(3) . . ?
Cl12 C81 H81 108.0 . . ?
Cl12 C81 Cl11 111.4(3) . . ?
Cl12 C81 Cl13 112.2(3) . . ?
Cl13 C81 H81 108.0 . . ?
Cl14 C82 H82 106.3 . . ?
Cl14 C82 Cl16 115.1(10) . . ?
Cl15 C82 H82 106.3 . . ?
Cl15 C82 Cl14 113.3(9) . . ?
Cl15 C82 Cl16 108.8(8) . . ?
Cl16 C82 H82 106.3 . . ?
Cl17 C83 H83 109.1 . . ?
Cl17 C83 Cl19 109.4(10) . . ?
Cl19 C83 H83 109.1 . . ?
Cl18 C83 H83 109.1 . . ?
Cl18 C83 Cl17 109.6(9) . . ?
Cl18 C83 Cl19 110.6(9) . . ?
Cl21 C84 H84 108.0 . . ?
Cl21 C84 Cl22 109.2(2) . . ?
Cl22 C84 H84 108.0 . . ?
Cl20 C84 H84 108.0 . . ?
Cl20 C84 Cl21 111.4(2) . . ?
Cl20 C84 Cl22 112.0(2) . . ?
Cl25 C85 H85 106.2 . . ?
Cl25 C85 Cl23 104.2(7) . . ?
Cl24 C85 H85 106.2 . . ?
Cl24 C85 Cl25 119.3(9) . . ?
Cl24 C85 Cl23 114.0(7) . . ?
Cl23 C85 H85 106.2 . . ?

loop_
_geom_bond_atom_site_label_1
_geom_bond_atom_site_label_2
_geom_bond_distance
_geom_bond_site_symmetry_2
_geom_bond_publ_flag
Re1 Cl1 2.3441(5) . ?
Re1 Cl2 2.3986(5) . ?
Re1 P1 2.4482(5) . ?
Re1 O1 1.6788(15) . ?
Re1 O2 1.9912(14) . ?
Re1 O3 2.0765(14) . ?
P1 C20 1.817(2) . ?
P1 C26 1.824(2) . ?
P1 C32 1.817(2) . ?
O2 C1 1.328(2) . ?
O3 C7 1.271(2) . ?
O5 C3 1.394(2) . ?
O5 C16 1.375(3) . ?
O6 C16 1.196(3) . ?
O4 C5 1.373(2) . ?
O4 C9 1.358(3) . ?
O7 C13 1.402(3) . ?
O7 C18 1.357(4) . ?
O8 C18 1.193(4) . ?
C1 C2 1.393(3) . ?
C1 C6 1.419(3) . ?
C2 H2 0.9500 . ?
C2 C3 1.390(3) . ?
C3 C4 1.381(3) . ?
C4 H4 0.9500 . ?
C4 C5 1.389(3) . ?
C5 C6 1.402(3) . ?
C6 C7 1.435(3) . ?
C7 C8 1.424(3) . ?
C8 H8 0.9500 . ?
C8 C9 1.351(3) . ?
C9 C10 1.470(3) . ?
C10 C11 1.398(3) . ?
C10 C15 1.393(4) . ?
C11 H11 0.9500 . ?
C11 C12 1.388(3) . ?
C12 H12 0.9500 . ?
C12 C13 1.373(4) . ?
C13 C14 1.394(5) . ?
C14 H14 0.9500 . ?
C14 C15 1.394(4) . ?
C15 H15 0.9500 . ?
C16 C17 1.496(3) . ?
C17 H171 0.9800 . ?
C17 H172 0.9800 . ?
C17 H173 0.9800 . ?
C18 C19 1.497(4) . ?
C19 H191 0.9800 . ?
C19 H192 0.9800 . ?
C19 H193 0.9800 . ?
C20 C21 1.399(3) . ?
C20 C38 1.391(3) . ?
C21 H21 0.9500 . ?
C21 C22 1.389(3) . ?
C22 H22 0.9500 . ?
C22 C25 1.388(4) . ?
C24 H24 0.9500 . ?
C24 C25 1.386(4) . ?
C24 C38 1.395(3) . ?
C25 H25 0.9500 . ?
C26 C27 1.396(3) . ?
C26 C31 1.392(3) . ?
C27 H27 0.9500 . ?
C27 C28 1.396(3) . ?
C28 H28 0.9500 . ?
C28 C29 1.387(3) . ?
C29 H29 0.9500 . ?
C29 C30 1.388(3) . ?
C30 H30 0.9500 . ?
C30 C31 1.395(3) . ?
C31 H31 0.9500 . ?
C32 C33 1.400(3) . ?
C32 C37 1.394(3) . ?
C33 H33 0.9500 . ?
C33 C34 1.389(3) . ?
C34 H34 0.9500 . ?
C34 C35 1.383(4) . ?
C35 H35 0.9500 . ?
C35 C36 1.390(4) . ?
C36 H36 0.9500 . ?
C36 C37 1.394(3) . ?
C37 H37 0.9500 . ?
C38 H38 0.9500 . ?
Re2 Cl3 2.3407(5) . ?
Re2 Cl4 2.3939(6) . ?
Re2 P2 2.4513(6) . ?
Re2 O9 1.6834(15) . ?
Re2 O10 1.9857(15) . ?
Re2 O11 2.0769(14) . ?
P2 C72 1.818(2) . ?
P2 C60 1.819(2) . ?
P2 C66 1.826(2) . ?
O10 C41 1.332(2) . ?
O11 C47 1.268(2) . ?
O13 C43 1.394(2) . ?
O13 C56 1.376(3) . ?
O14 C56 1.197(3) . ?
O12 C45 1.374(2) . ?
O12 C49 1.356(3) . ?
O15 C53 1.400(2) . ?
O15 C58 1.371(3) . ?
O16 C58 1.195(3) . ?
C71 H71 0.9500 . ?
C71 C66 1.395(3) . ?
C71 C70 1.390(3) . ?
C72 C73 1.403(3) . ?
C72 C77 1.395(3) . ?
C73 H73 0.9500 . ?
C73 C74 1.392(3) . ?
C41 C42 1.386(3) . ?
C41 C46 1.424(3) . ?
C42 H42 0.9500 . ?
C42 C43 1.390(3) . ?
C43 C44 1.386(3) . ?
C44 H44 0.9500 . ?
C44 C45 1.387(3) . ?
C45 C46 1.402(3) . ?
C46 C47 1.433(3) . ?
C47 C48 1.426(3) . ?
C48 H48 0.9500 . ?
C48 C49 1.356(3) . ?
C49 C50 1.467(3) . ?
C50 C51 1.400(3) . ?
C50 C55 1.396(3) . ?
C51 H51 0.9500 . ?
C51 C52 1.383(3) . ?
C52 H52 0.9500 . ?
C52 C53 1.388(3) . ?
C53 C54 1.386(3) . ?
C54 H54 0.9500 . ?
C54 C55 1.391(3) . ?
C55 H55 0.9500 . ?
C56 C57 1.492(3) . ?
C57 H571 0.9800 . ?
C57 H572 0.9800 . ?
C57 H573 0.9800 . ?
C58 C59 1.499(3) . ?
C59 H591 0.9800 . ?
C59 H592 0.9800 . ?
C59 H593 0.9800 . ?
C60 C61 1.391(3) . ?
C60 C65 1.405(3) . ?
C61 H61 0.9500 . ?
C61 C62 1.395(3) . ?
C62 H62 0.9500 . ?
C62 C63 1.393(4) . ?
C63 H63 0.9500 . ?
C63 C64 1.385(4) . ?
C64 H64 0.9500 . ?
C64 C65 1.392(4) . ?
C65 H65 0.9500 . ?
C66 C67 1.398(3) . ?
C67 H67 0.9500 . ?
C67 C68 1.395(3) . ?
C68 H68 0.9500 . ?
C68 C69 1.387(3) . ?
C69 H69 0.9500 . ?
C69 C70 1.384(4) . ?
C70 H70 0.9500 . ?
C76 H76 0.9500 . ?
C76 C77 1.391(3) . ?
C76 C75 1.386(4) . ?
C77 H77 0.9500 . ?
C74 H74 0.9500 . ?
C74 C75 1.387(4) . ?
C75 H75 0.9500 . ?
C81 H81 1.0000 . ?
C81 Cl11 1.753(5) . ?
C81 Cl12 1.734(5) . ?
C81 Cl13 1.767(5) . ?
C82 H82 1.0000 . ?
C82 Cl14 1.721(13) . ?
C82 Cl15 1.718(12) . ?
C82 Cl16 1.723(12) . ?
C83 H83 1.0000 . ?
C83 Cl17 1.763(16) . ?
C83 Cl19 1.771(16) . ?
C83 Cl18 1.759(15) . ?
C84 H84 1.0000 . ?
C84 Cl21 1.770(4) . ?
C84 Cl22 1.771(4) . ?
C84 Cl20 1.752(4) . ?
C85 H85 1.0000 . ?
C85 Cl25 1.783(12) . ?
C85 Cl24 1.761(10) . ?
C85 Cl23 1.784(11) . ?

loop_
_geom_torsion_atom_site_label_1
_geom_torsion_atom_site_label_2
_geom_torsion_atom_site_label_3
_geom_torsion_atom_site_label_4
_geom_torsion
_geom_torsion_site_symmetry_1
_geom_torsion_site_symmetry_2
_geom_torsion_site_symmetry_3
_geom_torsion_site_symmetry_4
_geom_torsion_publ_flag
Re1 P1 C20 C21 -53.36(19) . . . . ?
Re1 P1 C20 C38 128.01(17) . . . . ?
Re1 P1 C26 C27 -38.1(2) . . . . ?
Re1 P1 C26 C31 146.75(16) . . . . ?
Re1 P1 C32 C33 -63.49(18) . . . . ?
Re1 P1 C32 C37 112.43(17) . . . . ?
Re1 O2 C1 C2 -178.10(14) . . . . ?
Re1 O2 C1 C6 1.4(3) . . . . ?
Re1 O3 C7 C6 5.2(3) . . . . ?
Re1 O3 C7 C8 -175.02(15) . . . . ?
P1 C20 C21 C22 -178.3(2) . . . . ?
P1 C20 C38 C24 179.32(17) . . . . ?
P1 C26 C27 C28 -174.65(16) . . . . ?
P1 C26 C31 C30 174.9(2) . . . . ?
P1 C32 C33 C34 178.53(19) . . . . ?
P1 C32 C37 C36 -177.23(19) . . . . ?
O2 C1 C2 C3 -179.84(19) . . . . ?
O2 C1 C6 C5 178.25(19) . . . . ?
O2 C1 C6 C7 -4.5(3) . . . . ?
O3 C7 C8 C9 178.0(2) . . . . ?
O5 C3 C4 C5 172.73(19) . . . . ?
O4 C5 C6 C1 -178.2(2) . . . . ?
O4 C5 C6 C7 4.4(3) . . . . ?
O4 C9 C10 C11 -25.1(3) . . . . ?
O4 C9 C10 C15 153.9(2) . . . . ?
O7 C13 C14 C15 175.7(3) . . . . ?
C1 C2 C3 O5 -172.84(18) . . . . ?
C1 C2 C3 C4 1.3(3) . . . . ?
C1 C6 C7 O3 1.3(3) . . . . ?
C1 C6 C7 C8 -178.5(2) . . . . ?
C2 C1 C6 C5 -2.3(3) . . . . ?
C2 C1 C6 C7 175.0(2) . . . . ?
C2 C3 C4 C5 -1.6(3) . . . . ?
C3 O5 C16 O6 -10.4(3) . . . . ?
C3 O5 C16 C17 169.29(18) . . . . ?
C3 C4 C5 O4 -179.9(2) . . . . ?
C3 C4 C5 C6 -0.1(3) . . . . ?
C4 C5 C6 C1 2.0(3) . . . . ?
C4 C5 C6 C7 -175.3(2) . . . . ?
C5 O4 C9 C8 0.7(3) . . . . ?
C5 O4 C9 C10 179.8(2) . . . . ?
C5 C6 C7 O3 178.5(2) . . . . ?
C5 C6 C7 C8 -1.2(3) . . . . ?
C6 C1 C2 C3 0.7(3) . . . . ?
C6 C7 C8 C9 -2.2(3) . . . . ?
C7 C8 C9 O4 2.5(4) . . . . ?
C7 C8 C9 C10 -176.4(2) . . . . ?
C8 C9 C10 C11 154.0(3) . . . . ?
C8 C9 C10 C15 -27.1(4) . . . . ?
C9 O4 C5 C4 175.5(2) . . . . ?
C9 O4 C5 C6 -4.2(3) . . . . ?
C9 C10 C11 C12 180.0(3) . . . . ?
C9 C10 C15 C14 -179.0(3) . . . . ?
C10 C11 C12 C13 -0.5(4) . . . . ?
C11 C10 C15 C14 0.0(4) . . . . ?
C11 C12 C13 O7 -175.3(3) . . . . ?
C11 C12 C13 C14 -1.1(5) . . . . ?
C12 C13 C14 C15 2.1(5) . . . . ?
C13 O7 C18 O8 -1.2(5) . . . . ?
C13 O7 C18 C19 178.9(3) . . . . ?
C13 C14 C15 C10 -1.6(5) . . . . ?
C15 C10 C11 C12 1.0(4) . . . . ?
C16 O5 C3 C2 -60.2(3) . . . . ?
C16 O5 C3 C4 125.3(2) . . . . ?
C18 O7 C13 C12 -144.6(3) . . . . ?
C18 O7 C13 C14 41.4(5) . . . . ?
C20 P1 C26 C27 -159.97(17) . . . . ?
C20 P1 C26 C31 24.9(2) . . . . ?
C20 P1 C32 C33 58.96(19) . . . . ?
C20 P1 C32 C37 -125.12(18) . . . . ?
C20 C21 C22 C25 -1.1(4) . . . . ?
C21 C20 C38 C24 0.7(3) . . . . ?
C21 C22 C25 C24 0.6(4) . . . . ?
C25 C24 C38 C20 -1.2(3) . . . . ?
C26 P1 C20 C21 72.83(19) . . . . ?
C26 P1 C20 C38 -105.80(19) . . . . ?
C26 P1 C32 C33 169.02(17) . . . . ?
C26 P1 C32 C37 -15.1(2) . . . . ?
C26 C27 C28 C29 -0.1(3) . . . . ?
C27 C26 C31 C30 -0.3(4) . . . . ?
C27 C28 C29 C30 -0.3(4) . . . . ?
C28 C29 C30 C31 0.4(4) . . . . ?
C29 C30 C31 C26 -0.1(4) . . . . ?
C31 C26 C27 C28 0.4(3) . . . . ?
C32 P1 C20 C21 -176.80(17) . . . . ?
C32 P1 C20 C38 4.6(2) . . . . ?
C32 P1 C26 C27 86.17(19) . . . . ?
C32 P1 C26 C31 -88.95(19) . . . . ?
C32 C33 C34 C35 -1.8(4) . . . . ?
C33 C32 C37 C36 -1.3(3) . . . . ?
C33 C34 C35 C36 -0.1(4) . . . . ?
C34 C35 C36 C37 1.3(4) . . . . ?
C35 C36 C37 C32 -0.6(4) . . . . ?
C37 C32 C33 C34 2.5(3) . . . . ?
C38 C20 C21 C22 0.4(4) . . . . ?
C38 C24 C25 C22 0.6(4) . . . . ?
Re2 P2 C72 C73 67.0(2) . . . . ?
Re2 P2 C72 C77 -108.41(18) . . . . ?
Re2 P2 C60 C61 -130.71(18) . . . . ?
Re2 P2 C60 C65 51.0(2) . . . . ?
Re2 P2 C66 C71 -148.55(16) . . . . ?
Re2 P2 C66 C67 35.8(2) . . . . ?
Re2 O10 C41 C42 173.77(16) . . . . ?
Re2 O10 C41 C46 -5.4(3) . . . . ?
Re2 O11 C47 C46 0.9(3) . . . . ?
Re2 O11 C47 C48 -179.11(15) . . . . ?
P2 C72 C73 C74 -177.01(19) . . . . ?
P2 C72 C77 C76 175.7(2) . . . . ?
P2 C60 C61 C62 -178.23(18) . . . . ?
P2 C60 C65 C64 178.3(2) . . . . ?
P2 C66 C67 C68 175.52(16) . . . . ?
O10 C41 C42 C43 -179.49(19) . . . . ?
O10 C41 C46 C45 -179.68(19) . . . . ?
O10 C41 C46 C47 2.2(3) . . . . ?
O11 C47 C48 C49 178.7(2) . . . . ?
O13 C43 C44 C45 -173.44(19) . . . . ?
O12 C45 C46 C41 -179.88(19) . . . . ?
O12 C45 C46 C47 -1.7(3) . . . . ?
O12 C49 C50 C51 30.5(3) . . . . ?
O12 C49 C50 C55 -150.8(2) . . . . ?
O15 C53 C54 C55 -179.1(2) . . . . ?
C71 C66 C67 C68 -0.2(3) . . . . ?
C72 P2 C60 C61 -7.0(2) . . . . ?
C72 P2 C60 C65 174.67(19) . . . . ?
C72 P2 C66 C71 87.3(2) . . . . ?
C72 P2 C66 C67 -88.36(19) . . . . ?
C72 C73 C74 C75 1.7(4) . . . . ?
C73 C72 C77 C76 0.3(4) . . . . ?
C73 C74 C75 C76 -0.6(4) . . . . ?
C41 C42 C43 O13 173.43(19) . . . . ?
C41 C42 C43 C44 -0.8(3) . . . . ?
C41 C46 C47 O11 -0.2(3) . . . . ?
C41 C46 C47 C48 179.7(2) . . . . ?
C42 C41 C46 C45 1.1(3) . . . . ?
C42 C41 C46 C47 -177.0(2) . . . . ?
C42 C43 C44 C45 0.9(3) . . . . ?
C43 O13 C56 O14 11.9(3) . . . . ?
C43 O13 C56 C57 -167.89(19) . . . . ?
C43 C44 C45 O12 178.9(2) . . . . ?
C43 C44 C45 C46 0.0(3) . . . . ?
C44 C45 C46 C41 -1.0(3) . . . . ?
C44 C45 C46 C47 177.2(2) . . . . ?
C45 O12 C49 C48 -0.8(3) . . . . ?
C45 O12 C49 C50 179.56(19) . . . . ?
C45 C46 C47 O11 -178.3(2) . . . . ?
C45 C46 C47 C48 1.6(3) . . . . ?
C46 C41 C42 C43 -0.3(3) . . . . ?
C46 C47 C48 C49 -1.2(3) . . . . ?
C47 C48 C49 O12 0.8(3) . . . . ?
C47 C48 C49 C50 -179.6(2) . . . . ?
C48 C49 C50 C51 -149.1(2) . . . . ?
C48 C49 C50 C55 29.6(3) . . . . ?
C49 O12 C45 C44 -177.8(2) . . . . ?
C49 O12 C45 C46 1.2(3) . . . . ?
C49 C50 C51 C52 175.9(2) . . . . ?
C49 C50 C55 C54 -176.7(2) . . . . ?
C50 C51 C52 C53 0.6(4) . . . . ?
C51 C50 C55 C54 2.0(4) . . . . ?
C51 C52 C53 O15 178.6(2) . . . . ?
C51 C52 C53 C54 2.6(4) . . . . ?
C52 C53 C54 C55 -3.3(4) . . . . ?
C53 O15 C58 O16 3.4(4) . . . . ?
C53 O15 C58 C59 -175.5(2) . . . . ?
C53 C54 C55 C50 1.0(4) . . . . ?
C55 C50 C51 C52 -2.8(4) . . . . ?
C56 O13 C43 C42 55.1(3) . . . . ?
C56 O13 C43 C44 -130.2(2) . . . . ?
C58 O15 C53 C52 136.0(2) . . . . ?
C58 O15 C53 C54 -48.0(3) . . . . ?
C60 P2 C72 C73 -55.8(2) . . . . ?
C60 P2 C72 C77 128.80(19) . . . . ?
C60 P2 C66 C71 -26.5(2) . . . . ?
C60 P2 C66 C67 157.78(18) . . . . ?
C60 C61 C62 C63 0.4(4) . . . . ?
C61 C60 C65 C64 -0.1(4) . . . . ?
C61 C62 C63 C64 -0.8(4) . . . . ?
C62 C63 C64 C65 0.8(5) . . . . ?
C63 C64 C65 C60 -0.4(5) . . . . ?
C65 C60 C61 C62 0.1(3) . . . . ?
C66 P2 C72 C73 -166.27(19) . . . . ?
C66 P2 C72 C77 18.3(2) . . . . ?
C66 P2 C60 C61 103.6(2) . . . . ?
C66 P2 C60 C65 -74.8(2) . . . . ?
C66 C71 C70 C69 -0.4(4) . . . . ?
C66 C67 C68 C69 -0.2(3) . . . . ?
C67 C68 C69 C70 0.3(4) . . . . ?
C68 C69 C70 C71 0.1(4) . . . . ?
C70 C71 C66 P2 -175.3(2) . . . . ?
C70 C71 C66 C67 0.5(4) . . . . ?
C77 C72 C73 C74 -1.6(4) . . . . ?
C77 C76 C75 C74 -0.7(4) . . . . ?
C75 C76 C77 C72 0.9(4) . . . . ?
